data_7033313
loop_
_publ_author_name
'Liu, Fu-Hong'
'Qin, Chao'
'Ding, Yan'
'Wu, Han'
'Shao, Kui-Zhan'
'Su, Zhong-Min'

_publ_section_title
;
 Pillared metal organic frameworks for the luminescence sensing of small
 molecules and metal ions in aqueous solutions.
;
_journal_issue 4
_journal_name_full 'Dalton transactions (Cambridge, England : 2003)'
_journal_page_first 1754
_journal_page_last 1760
_journal_paper_doi 10.1039/c4dt02961e
_journal_volume 44
_journal_year 2015
_chemical_formula_sum 'C10.5 H6 N6 O4.5 S Zn2'
_chemical_formula_weight 451.01
_chemical_name_systematic
; 
 ? 
;
_space_group_crystal_system tetragonal
_space_group_IT_number 87
_space_group_name_Hall '-I 4'
_space_group_name_H-M_alt 'I 4/m'
_symmetry_space_group_name_Hall '-I 4'
_symmetry_space_group_name_H-M 'I 4/m'
_atom_sites_solution_hydrogens geom
_atom_sites_solution_primary direct
_atom_sites_solution_secondary difmap
_audit_creation_method SHELXL-97
_cell_angle_alpha 90.000(5)
_cell_angle_beta 90.000(5)
_cell_angle_gamma 90.000(5)
_cell_formula_units_Z 8
_cell_length_a 13.518(5)
_cell_length_b 13.518(5)
_cell_length_c 26.420(5)
_cell_measurement_reflns_used 13839
_cell_measurement_temperature 298(2)
_cell_measurement_theta_max 24.98
_cell_measurement_theta_min 1.54
_cell_volume 4828(3)
_computing_cell_refinement 'Bruker SAINT'
_computing_data_collection 'Bruker APEX2'
_computing_data_reduction 'Bruker SAINT'
_computing_molecular_graphics Diamond
_computing_publication_material 'SHELXTL (Sheldrick, 2008)'
_computing_structure_refinement 'SHELXL-97 (Sheldrick, 1997)'
_computing_structure_solution 'SHELXS-97 (Sheldrick, 1990)'
_diffrn_ambient_temperature 298(2)
_diffrn_measured_fraction_theta_full 0.995
_diffrn_measured_fraction_theta_max 0.995
_diffrn_measurement_device_type 'Bruker SMART Apex II CCD Detector'
_diffrn_measurement_method \w
_diffrn_radiation_monochromator graphite
_diffrn_radiation_source 'rotating anode'
_diffrn_radiation_type MoK\a
_diffrn_radiation_wavelength 0.71073
_diffrn_reflns_av_R_equivalents 0.0399
_diffrn_reflns_av_unetI/netI 0.0262
_diffrn_reflns_limit_h_max 14
_diffrn_reflns_limit_h_min -16
_diffrn_reflns_limit_k_max 11
_diffrn_reflns_limit_k_min -16
_diffrn_reflns_limit_l_max 28
_diffrn_reflns_limit_l_min -31
_diffrn_reflns_number 13839
_diffrn_reflns_theta_full 24.98
_diffrn_reflns_theta_max 24.98
_diffrn_reflns_theta_min 1.54
_exptl_absorpt_coefficient_mu 2.095
_exptl_absorpt_correction_T_max 0.6333
_exptl_absorpt_correction_T_min 0.5818
_exptl_absorpt_correction_type multi-scan
_exptl_absorpt_process_details 'SADABS, Sheldrick (2008)'
_exptl_crystal_colour colorless
_exptl_crystal_density_diffrn 1.241
_exptl_crystal_density_method 'not measured'
_exptl_crystal_description block
_exptl_crystal_F_000 1784
_exptl_crystal_size_max 0.29
_exptl_crystal_size_mid 0.25
_exptl_crystal_size_min 0.24
_platon_squeeze_details
;
;
_refine_diff_density_max 0.881
_refine_diff_density_min -1.282
_refine_diff_density_rms 0.124
_refine_ls_extinction_method none
_refine_ls_goodness_of_fit_ref 1.064
_refine_ls_hydrogen_treatment mixed
_refine_ls_matrix_type full
_refine_ls_number_parameters 113
_refine_ls_number_reflns 2174
_refine_ls_number_restraints 12
_refine_ls_restrained_S_all 1.062
_refine_ls_R_factor_all 0.0803
_refine_ls_R_factor_gt 0.0691
_refine_ls_shift/su_max 0.000
_refine_ls_shift/su_mean 0.000
_refine_ls_structure_factor_coef Fsqd
_refine_ls_weighting_details 'calc w=1/[\s^2^(Fo^2^)+(0.0603P)^2^+83.9749P] where P=(Fo^2^+2Fc^2^)/3'
_refine_ls_weighting_scheme calc
_refine_ls_wR_factor_gt 0.1709
_refine_ls_wR_factor_ref 0.1758
_reflns_number_gt 1751
_reflns_number_total 2174
_reflns_threshold_expression >2sigma(I)
_cod_data_source_file c4dt02961e2.cif
_cod_data_source_block 1
_cod_depositor_comments 'Adding full bibliography for 7033313--7033314.cif.'
_cod_original_formula_sum 'C10.50 H6 N6 O4.50 S Zn2'
_cod_database_code 7033313

loop_
_symmetry_equiv_pos_as_xyz
'x, y, z'
'-x, -y, z'
'-y, x, z'
'y, -x, z'
'x+1/2, y+1/2, z+1/2'
'-x+1/2, -y+1/2, z+1/2'
'-y+1/2, x+1/2, z+1/2'
'y+1/2, -x+1/2, z+1/2'
'-x, -y, -z'
'x, y, -z'
'y, -x, -z'
'-y, x, -z'
'-x+1/2, -y+1/2, -z+1/2'
'x+1/2, y+1/2, -z+1/2'
'y+1/2, -x+1/2, -z+1/2'
'-y+1/2, x+1/2, -z+1/2'

loop_
_atom_site_label
_atom_site_type_symbol
_atom_site_fract_x
_atom_site_fract_y
_atom_site_fract_z
_atom_site_U_iso_or_equiv
_atom_site_adp_type
_atom_site_occupancy
_atom_site_symmetry_multiplicity
_atom_site_calc_flag
_atom_site_refinement_flags
_atom_site_disorder_group
Zn1 Zn 0.65982(6) -0.22793(6) 0.30357(3) 0.0308(3) Uani 1 1 d . .
S1 S 0.6316(3) -0.2679(3) 0.5000 0.0702(10) Uani 1 2 d S .
N2 N 0.3713(4) -0.2109(4) 0.2471(2) 0.0319(12) Uani 1 1 d . .
N1 N 0.3585(4) -0.2761(4) 0.2861(2) 0.0318(13) Uani 1 1 d . .
N3 N 0.5154(4) -0.2350(4) 0.2852(2) 0.0353(13) Uani 1 1 d . .
O1 O 0.6148(7) -0.2932(7) 0.3884(2) 0.088(2) Uani 1 1 d . .
O2 O 0.7065(6) -0.1692(5) 0.3675(2) 0.0713(19) Uani 1 1 d . .
C2 C 0.4669(5) -0.1860(6) 0.2487(3) 0.0398(17) Uani 1 1 d . .
H2 H 0.4962 -0.1402 0.2271 0.048 Uiso 1 1 calc R .
C1 C 0.4428(5) -0.2917(6) 0.3074(3) 0.0379(17) Uani 1 1 d . .
H1 H 0.4532 -0.3353 0.3341 0.046 Uiso 1 1 calc R .
C3 C 0.6682(8) -0.2228(8) 0.3995(3) 0.064(3) Uani 1 1 d . .
C4 C 0.6917(9) -0.2000(8) 0.4542(3) 0.071(3) Uani 1 1 d . .
C5A C 0.7727(17) -0.1496(17) 0.4718(9) 0.062(4) Uani 0.50 1 d PU 1
H5AA H 0.8205 -0.1198 0.4516 0.074 Uiso 0.50 1 calc PR 1
C5B C 0.7355(17) -0.1244(18) 0.4714(9) 0.062(4) Uani 0.50 1 d PU 2
H5BA H 0.7640 -0.0753 0.4514 0.074 Uiso 0.50 1 calc PR 2
O01 O 0.5000 -0.5000 0.3783(7) 0.128(6) Uani 1 4 d S .
C01 C 0.5000 -0.5000 0.4266(12) 0.128(6) Uani 1 4 d S .

loop_
_atom_site_aniso_label
_atom_site_aniso_U_11
_atom_site_aniso_U_22
_atom_site_aniso_U_33
_atom_site_aniso_U_23
_atom_site_aniso_U_13
_atom_site_aniso_U_12
Zn1 0.0290(5) 0.0364(5) 0.0271(4) 0.0037(3) 0.0032(3) 0.0032(3)
S1 0.085(3) 0.092(3) 0.0339(15) 0.000 0.000 0.011(2)
N2 0.033(3) 0.031(3) 0.032(3) 0.006(2) -0.002(2) 0.000(2)
N1 0.040(3) 0.027(3) 0.029(3) 0.006(2) 0.000(2) -0.003(2)
N3 0.030(3) 0.041(3) 0.035(3) 0.014(3) -0.002(2) 0.000(3)
O1 0.109(6) 0.120(7) 0.036(3) -0.017(4) -0.004(4) 0.018(5)
O2 0.102(5) 0.087(5) 0.025(3) -0.001(3) 0.003(3) 0.000(4)
C2 0.035(4) 0.048(4) 0.037(4) 0.012(3) -0.001(3) -0.003(3)
C1 0.027(3) 0.054(5) 0.033(4) 0.016(3) -0.005(3) -0.001(3)
C3 0.079(7) 0.076(7) 0.038(5) -0.002(5) -0.002(5) 0.026(6)
C4 0.099(8) 0.087(7) 0.028(4) -0.001(4) 0.010(5) 0.016(6)
C5A 0.069(8) 0.067(7) 0.049(5) 0.004(5) 0.004(6) 0.006(6)
C5B 0.069(8) 0.067(7) 0.049(5) 0.004(5) 0.004(6) 0.006(6)
O01 0.150(9) 0.150(9) 0.084(10) 0.000 0.000 0.000
C01 0.150(9) 0.150(9) 0.084(10) 0.000 0.000 0.000

loop_
_atom_type_symbol
_atom_type_description
_atom_type_scat_dispersion_real
_atom_type_scat_dispersion_imag
_atom_type_scat_source
C C 0.0033 0.0016 'International Tables Vol C Tables 4.2.6.8 and 6.1.1.4'
H H 0.0000 0.0000 'International Tables Vol C Tables 4.2.6.8 and 6.1.1.4'
N N 0.0061 0.0033 'International Tables Vol C Tables 4.2.6.8 and 6.1.1.4'
O O 0.0106 0.0060 'International Tables Vol C Tables 4.2.6.8 and 6.1.1.4'
S S 0.1246 0.1234 'International Tables Vol C Tables 4.2.6.8 and 6.1.1.4'
Zn Zn 0.2839 1.4301 'International Tables Vol C Tables 4.2.6.8 and 6.1.1.4'

loop_
_geom_angle_atom_site_label_1
_geom_angle_atom_site_label_2
_geom_angle_atom_site_label_3
_geom_angle
_geom_angle_site_symmetry_1
_geom_angle_site_symmetry_3
O2 Zn1 N3 122.4(3) . .
O2 Zn1 N2 101.0(3) . 16_545
N3 Zn1 N2 101.7(2) . 16_545
O2 Zn1 N1 114.3(3) . 4_655
N3 Zn1 N1 108.6(2) . 4_655
N2 Zn1 N1 106.5(2) 16_545 4_655
O2 Zn1 O1 56.5(3) . .
N3 Zn1 O1 87.9(3) . .
N2 Zn1 O1 156.7(3) 16_545 .
N1 Zn1 O1 90.1(2) 4_655 .
O2 Zn1 C3 28.2(3) . .
N3 Zn1 C3 106.6(3) . .
N2 Zn1 C3 129.0(3) 16_545 .
N1 Zn1 C3 103.5(3) 4_655 .
O1 Zn1 C3 28.3(3) . .
C4 S1 C4 89.3(8) 10_556 .
C2 N2 N1 105.1(5) . .
C2 N2 Zn1 125.3(5) . 15
N1 N2 Zn1 129.5(4) . 15
C1 N1 N2 108.9(5) . .
C1 N1 Zn1 127.1(5) . 3_545
N2 N1 Zn1 124.0(4) . 3_545
C2 N3 C1 103.5(6) . .
C2 N3 Zn1 128.6(5) . .
C1 N3 Zn1 127.9(4) . .
C3 O1 Zn1 78.3(6) . .
C3 O2 Zn1 102.6(7) . .
N2 C2 N3 111.8(6) . .
N1 C1 N3 110.7(6) . .
O2 C3 O1 122.7(9) . .
O2 C3 C4 116.7(11) . .
O1 C3 C4 120.6(10) . .
O2 C3 Zn1 49.3(5) . .
O1 C3 Zn1 73.4(6) . .
C4 C3 Zn1 165.8(9) . .
C5B C4 C5A 26.2(12) . .
C5B C4 C3 127.4(14) . .
C5A C4 C3 126.5(14) . .
C5B C4 S1 113.5(13) . .
C5A C4 S1 113.7(12) . .
C3 C4 S1 117.7(9) . .
C4 C5A C5A 109.9(11) . 10_556
C4 C5B C5B 111.0(12) . 10_556

loop_
_geom_bond_atom_site_label_1
_geom_bond_atom_site_label_2
_geom_bond_distance
_geom_bond_site_symmetry_2
Zn1 O2 1.971(6) .
Zn1 N3 2.014(6) .
Zn1 N2 2.017(5) 16_545
Zn1 N1 2.020(6) 4_655
Zn1 O1 2.485(8) .
Zn1 C3 2.539(9) .
S1 C4 1.723(11) 10_556
S1 C4 1.723(11) .
N2 C2 1.335(9) .
N2 N1 1.368(7) .
N2 Zn1 2.017(5) 15
N1 C1 1.288(9) .
N1 Zn1 2.020(6) 3_545
N3 C2 1.342(9) .
N3 C1 1.377(9) .
O1 C3 1.229(13) .
O2 C3 1.228(12) .
C3 C4 1.509(13) .
C4 C5B 1.27(3) .
C4 C5A 1.37(3) .
C5A C5A 1.49(5) 10_556
C5B C5B 1.51(5) 10_556
O01 C01 1.28(3) .

loop_
_platon_squeeze_void_nr
_platon_squeeze_void_average_x
_platon_squeeze_void_average_y
_platon_squeeze_void_average_z
_platon_squeeze_void_volume
_platon_squeeze_void_count_electrons
_platon_squeeze_void_content
1 -0.210 0.487 0.000 1093 352 ' '
2 -0.012 0.001 0.500 1093 352 ' '
